data_4513755
loop_
_publ_author_name
'Meyer, Andreas U.'
'Slanina, Tom\'a\<s'
'Yao, Chang-Jiang'
'K\"onig, Burkhard'

_publ_section_title
;
 Metal-Free Perfluoroarylation by Visible Light Photoredox Catalysis
;
_journal_issue 1
_journal_name_full 'ACS Catalysis'
_journal_page_first 369
_journal_paper_doi 10.1021/acscatal.5b02410
_journal_volume 6
_journal_year 2016
_chemical_formula_moiety 'C13 H5 F7'
_chemical_formula_sum 'C13 H5 F7'
_chemical_formula_weight 294.17
_chemical_name_systematic
;
 ?
;
_space_group_crystal_system orthorhombic
_space_group_IT_number 19
_space_group_name_Hall 'P 2ac 2ab'
_space_group_name_H-M_alt 'P 21 21 21'
_symmetry_space_group_name_Hall 'P 2ac 2ab'
_symmetry_space_group_name_H-M 'P 21 21 21'
_atom_sites_solution_hydrogens geom
_atom_sites_solution_primary dual
_audit_creation_date 2015-05-05
_audit_creation_method
;
Olex2 1.2
(compiled 2015.01.26 svn.r3150 for OlexSys, GUI svn.r4998)
;
_cell_angle_alpha 90
_cell_angle_beta 90
_cell_angle_gamma 90
_cell_formula_units_Z 4
_cell_length_a 5.92801(16)
_cell_length_b 7.5738(2)
_cell_length_c 23.6364(5)
_cell_measurement_reflns_used 3393
_cell_measurement_temperature 123.01(10)
_cell_measurement_theta_max 72.6550
_cell_measurement_theta_min 3.7250
_cell_volume 1061.22(5)
_computing_cell_refinement
;
CrysAlisPro, Agilent Technologies,
Version 1.171.37.35e (release 07-10-2014 CrysAlis171 .NET)
(compiled Oct  7 2014,17:20:27)
;
_computing_data_collection
;
CrysAlisPro, Agilent Technologies,
Version 1.171.37.35e (release 07-10-2014 CrysAlis171 .NET)
(compiled Oct  7 2014,17:20:27)
;
_computing_data_reduction
;
CrysAlisPro, Agilent Technologies,
Version 1.171.37.35e (release 07-10-2014 CrysAlis171 .NET)
(compiled Oct  7 2014,17:20:27)
;
_computing_molecular_graphics 'Olex2 (Dolomanov et al., 2009)'
_computing_publication_material 'Olex2 (Dolomanov et al., 2009)'
_computing_structure_refinement 'ShelXL (Sheldrick, 2008)'
_computing_structure_solution 'ShelXD (Sheldrick, 2008)'
_diffrn_ambient_environment N~2~
_diffrn_ambient_temperature 123.01(10)
_diffrn_detector 'CCD plate'
_diffrn_detector_area_resol_mean 5.1773
_diffrn_detector_type Atlas
_diffrn_measured_fraction_theta_full 0.997
_diffrn_measured_fraction_theta_max 0.988
_diffrn_measurement_details
;
  1 omega  -70.00  -42.00   1.0000    1.0000
omega____ theta____ kappa____ phi______ frames
    -      -40.8939   57.0000  150.0000 28

  2 omega   16.00  112.00   1.0000    1.0000
omega____ theta____ kappa____ phi______ frames
    -       40.8939   37.0000  -60.0000 96

  3 omega   29.00  105.00   1.0000    1.0000
omega____ theta____ kappa____ phi______ frames
    -       40.8939   37.0000 -150.0000 76

  4 omega   29.00   69.00   1.0000    2.0000
omega____ theta____ kappa____ phi______ frames
    -      106.9800  -30.0000  120.0000 40

  5 omega   18.00  158.00   1.0000    2.0000
omega____ theta____ kappa____ phi______ frames
    -      106.9800    0.0000  -30.0000 140

  6 omega   37.00   76.00   1.0000    2.0000
omega____ theta____ kappa____ phi______ frames
    -      106.9800  -45.0000   90.0000 39

  7 omega   35.00   76.00   1.0000    2.0000
omega____ theta____ kappa____ phi______ frames
    -      106.9800  -45.0000    0.0000 41

  8 omega   40.00   69.00   1.0000    2.0000
omega____ theta____ kappa____ phi______ frames
    -      106.9800  -30.0000  -60.0000 29

  9 omega   35.00  137.00   1.0000    2.0000
omega____ theta____ kappa____ phi______ frames
    -      106.9800  -61.0000 -180.0000 102

 10 omega  -20.00   83.00   1.0000    1.0000
omega____ theta____ kappa____ phi______ frames
    -       40.8939  -99.0000 -180.0000 103

 11 omega   11.00  115.00   1.0000    1.0000
omega____ theta____ kappa____ phi______ frames
    -       40.8939   57.0000   90.0000 104
;
_diffrn_measurement_device 'four-circle diffractometer'
_diffrn_measurement_device_type 'SuperNova, Single source at offset, Atlas'
_diffrn_measurement_method '\w scans'
_diffrn_orient_matrix_UB_11 -0.1049072000
_diffrn_orient_matrix_UB_12 0.0666669000
_diffrn_orient_matrix_UB_13 0.0556735000
_diffrn_orient_matrix_UB_21 -0.1820747000
_diffrn_orient_matrix_UB_22 0.0994680000
_diffrn_orient_matrix_UB_23 -0.0338217000
_diffrn_orient_matrix_UB_31 -0.1528888000
_diffrn_orient_matrix_UB_32 -0.1644414000
_diffrn_orient_matrix_UB_33 0.0021126000
_diffrn_radiation_monochromator mirror
_diffrn_radiation_probe x-ray
_diffrn_radiation_type CuK\a
_diffrn_radiation_wavelength 1.54184
_diffrn_reflns_av_R_equivalents 0.0148
_diffrn_reflns_av_unetI/netI 0.0176
_diffrn_reflns_laue_measured_fraction_full 0.997
_diffrn_reflns_laue_measured_fraction_max 0.988
_diffrn_reflns_limit_h_max 5
_diffrn_reflns_limit_h_min -7
_diffrn_reflns_limit_k_max 7
_diffrn_reflns_limit_k_min -9
_diffrn_reflns_limit_l_max 28
_diffrn_reflns_limit_l_min -29
_diffrn_reflns_number 4549
_diffrn_reflns_point_group_measured_fraction_full 0.988
_diffrn_reflns_point_group_measured_fraction_max 0.963
_diffrn_reflns_theta_full 67.500
_diffrn_reflns_theta_max 72.910
_diffrn_reflns_theta_min 3.740
_diffrn_source 'sealed X-ray tube'
_diffrn_source_type 'SuperNova (Cu) X-ray Source'
_exptl_absorpt_coefficient_mu 1.756
_exptl_absorpt_correction_T_max 0.946
_exptl_absorpt_correction_T_min 0.925
_exptl_absorpt_correction_type gaussian
_exptl_absorpt_process_details
;
CrysAlisPro, Agilent Technologies,
Version 1.171.37.35e (release 07-10-2014 CrysAlis171 .NET)
(compiled Oct  7 2014,17:20:27)
Numerical absorption correction based on gaussian integration over
            a multifaceted crystal model
Empirical absorption correction using spherical harmonics,
 implemented in SCALE3 ABSPACK scaling algorithm.
;
_exptl_crystal_colour 'clear colourless'
_exptl_crystal_density_diffrn 1.841
_exptl_crystal_description block
_exptl_crystal_F_000 584
_exptl_crystal_size_max 0.2602
_exptl_crystal_size_mid 0.2045
_exptl_crystal_size_min 0.1736
_refine_diff_density_max 0.267
_refine_diff_density_min -0.224
_refine_diff_density_rms 0.043
_refine_ls_abs_structure_details
;
 Flack x determined using 759 quotients [(I+)-(I-)]/[(I+)+(I-)]
 (Parsons, Flack and Wagner, Acta Cryst. B69 (2013) 249-259).
;
_refine_ls_abs_structure_Flack 0.02(5)
_refine_ls_extinction_method none
_refine_ls_goodness_of_fit_ref 1.044
_refine_ls_hydrogen_treatment constr
_refine_ls_matrix_type full
_refine_ls_number_parameters 181
_refine_ls_number_reflns 2044
_refine_ls_number_restraints 0
_refine_ls_restrained_S_all 1.044
_refine_ls_R_factor_all 0.0275
_refine_ls_R_factor_gt 0.0266
_refine_ls_shift/su_max 0.000
_refine_ls_shift/su_mean 0.000
_refine_ls_structure_factor_coef Fsqd
_refine_ls_weighting_details 'w=1/[\s^2^(Fo^2^)+(0.0485P)^2^+0.1295P] where P=(Fo^2^+2Fc^2^)/3'
_refine_ls_weighting_scheme calc
_refine_ls_wR_factor_gt 0.0713
_refine_ls_wR_factor_ref 0.0724
_reflns_Friedel_coverage 0.629
_reflns_friedel_fraction_full 0.974
_reflns_friedel_fraction_max 0.925
_reflns_number_gt 1992
_reflns_number_total 2044
_reflns_threshold_expression 'I > 2\s(I)'
_cod_data_source_file cs5b02410_si_005.cif
_cod_data_source_block o038
_cod_depositor_comments 'Adding full bibliography for 4513753--4513756.cif.'
_cod_database_code 4513755
_shelxl_version_number 2014-3
_chemical_oxdiff_formula 'C13 H5 F7'
_shelx_space_group_comment
;
The symmetry employed for this shelxl refinement is uniquely defined
by the following loop, which should always be used as a source of
symmetry information in preference to the above space-group names.
They are only intended as comments.
;
_reflns_odcompleteness_completeness 99.66
_reflns_odcompleteness_iscentric 1
_reflns_odcompleteness_theta 66.97
_olex2_refinement_description
;
1. Others
 Fixed Uiso: H010(0.028) H011(0.027) H016(0.023) H017(0.029) H019(0.023)
 Fixed X: H010(1.3471) H011(0.7229) H016(1.3263) H017(1.0465) H019(0.6991)
 Fixed Y: H010(0.1338) H011(-0.0696) H016(0.1346) H017(0.0302) H019(-0.066)
 Fixed Z: H010(0.3727) H011(0.381) H016(0.2744) H017(0.4257) H019(0.2829)
;
_olex2_date_sample_data_collection 2015-05-04
_olex2_submission_special_instructions 'No special instructions were received'

loop_
_space_group_symop_operation_xyz
'x, y, z'
'-x+1/2, -y, z+1/2'
'x+1/2, -y+1/2, -z'
'-x, y+1/2, -z+1/2'

loop_
_atom_site_label
_atom_site_type_symbol
_atom_site_fract_x
_atom_site_fract_y
_atom_site_fract_z
_atom_site_U_iso_or_equiv
_atom_site_adp_type
_atom_site_occupancy
_atom_site_site_symmetry_order
_atom_site_calc_flag
_atom_site_refinement_flags_posn
F001 F 0.64360(18) 0.18149(15) 0.20656(4) 0.0209(2) Uani 1 1 d .
F002 F 0.60876(19) 0.17281(15) 0.09573(4) 0.0241(3) Uani 1 1 d .
F003 F 1.34765(19) -0.11146(15) 0.19439(4) 0.0220(3) Uani 1 1 d .
F004 F 1.3117(2) -0.12280(16) 0.08424(5) 0.0250(3) Uani 1 1 d .
C005 C 0.8106(3) 0.1031(2) 0.17754(7) 0.0175(4) Uani 1 1 d .
C006 C 1.1626(3) -0.0385(2) 0.17135(8) 0.0182(4) Uani 1 1 d .
C009 C 0.9958(3) 0.0336(2) 0.20579(8) 0.0169(4) Uani 1 1 d .
C010 C 1.2177(3) 0.0930(3) 0.35470(8) 0.0231(4) Uani 1 1 d .
H010 H 1.3471 0.1338 0.3727 0.028 Uiso 1 1 calc R
C011 C 0.8437(3) -0.0284(2) 0.35968(8) 0.0223(4) Uani 1 1 d .
H011 H 0.7229 -0.0696 0.3810 0.027 Uiso 1 1 calc R
F013 F 1.0988(3) -0.0390(2) -0.00583(5) 0.0468(4) Uani 1 1 d .
F014 F 0.8769(3) 0.18019(19) 0.00163(5) 0.0406(4) Uani 1 1 d .
C015 C 0.7923(3) 0.1007(2) 0.11927(8) 0.0186(4) Uani 1 1 d .
C016 C 1.2050(3) 0.0938(2) 0.29568(8) 0.0193(4) Uani 1 1 d .
H016 H 1.3263 0.1346 0.2744 0.023 Uiso 1 1 calc R
C017 C 1.0375(4) 0.0314(3) 0.38646(8) 0.0238(4) Uani 1 1 d .
H017 H 1.0465 0.0302 0.4257 0.029 Uiso 1 1 calc R
F018 F 0.7472(3) -0.0816(2) 0.00938(6) 0.0533(5) Uani 1 1 d .
C019 C 0.8296(3) -0.0268(2) 0.30075(8) 0.0195(4) Uani 1 1 d .
H019 H 0.6991 -0.0660 0.2829 0.023 Uiso 1 1 calc R
C1 C 0.9582(3) 0.0263(3) 0.08557(8) 0.0197(4) Uani 1 1 d .
C2 C 1.0112(3) 0.0337(2) 0.26866(7) 0.0175(4) Uani 1 1 d .
C3 C 0.9228(4) 0.0209(3) 0.02227(8) 0.0266(4) Uani 1 1 d .
C4 C 1.1449(3) -0.0438(2) 0.11282(8) 0.0194(4) Uani 1 1 d .

loop_
_atom_site_aniso_label
_atom_site_aniso_U_11
_atom_site_aniso_U_22
_atom_site_aniso_U_33
_atom_site_aniso_U_23
_atom_site_aniso_U_13
_atom_site_aniso_U_12
F001 0.0186(5) 0.0239(5) 0.0201(5) -0.0015(4) 0.0030(4) 0.0037(5)
F002 0.0222(6) 0.0286(6) 0.0213(5) 0.0017(4) -0.0045(4) 0.0019(5)
F003 0.0189(5) 0.0246(5) 0.0224(5) -0.0002(4) 0.0000(4) 0.0040(5)
F004 0.0236(6) 0.0288(6) 0.0225(5) -0.0044(4) 0.0077(5) 0.0018(5)
C005 0.0174(9) 0.0165(8) 0.0187(8) -0.0017(7) 0.0048(7) -0.0004(7)
C006 0.0168(9) 0.0172(8) 0.0206(8) 0.0012(6) -0.0002(7) -0.0011(7)
C009 0.0176(9) 0.0148(8) 0.0184(8) 0.0006(7) 0.0006(7) -0.0033(8)
C010 0.0233(10) 0.0248(9) 0.0213(8) -0.0020(7) -0.0026(8) 0.0042(8)
C011 0.0240(10) 0.0231(9) 0.0199(8) 0.0041(7) 0.0059(8) 0.0042(8)
F013 0.0510(9) 0.0699(10) 0.0194(5) -0.0030(6) 0.0086(6) 0.0221(8)
F014 0.0552(9) 0.0441(8) 0.0225(5) 0.0106(5) 0.0036(6) 0.0096(7)
C015 0.0171(9) 0.0188(8) 0.0201(8) 0.0023(7) -0.0015(7) -0.0021(8)
C016 0.0180(9) 0.0185(8) 0.0214(8) -0.0002(7) 0.0017(7) 0.0011(8)
C017 0.0297(11) 0.0249(9) 0.0167(8) 0.0004(7) 0.0005(8) 0.0093(9)
F018 0.0631(10) 0.0726(11) 0.0241(6) -0.0058(7) -0.0086(7) -0.0341(9)
C019 0.0183(9) 0.0198(8) 0.0205(8) -0.0001(7) 0.0006(7) 0.0009(8)
C1 0.0239(10) 0.0190(8) 0.0163(8) -0.0001(7) 0.0013(7) -0.0045(8)
C2 0.0196(9) 0.0150(8) 0.0178(8) 0.0007(6) 0.0004(7) 0.0026(7)
C3 0.0298(11) 0.0319(11) 0.0183(8) -0.0008(8) 0.0019(8) -0.0025(9)
C4 0.0189(9) 0.0185(8) 0.0208(8) -0.0032(7) 0.0043(8) -0.0020(8)

loop_
_atom_type_symbol
_atom_type_description
_atom_type_scat_dispersion_real
_atom_type_scat_dispersion_imag
_atom_type_scat_source
C C 0.0181 0.0091 'International Tables Vol C Tables 4.2.6.8 and 6.1.1.4'
H H 0.0000 0.0000 'International Tables Vol C Tables 4.2.6.8 and 6.1.1.4'
F F 0.0727 0.0534 'International Tables Vol C Tables 4.2.6.8 and 6.1.1.4'

loop_
_exptl_crystal_face_index_h
_exptl_crystal_face_index_k
_exptl_crystal_face_index_l
_exptl_crystal_face_perp_dist
_exptl_oxdiff_crystal_face_indexfrac_h
_exptl_oxdiff_crystal_face_indexfrac_k
_exptl_oxdiff_crystal_face_indexfrac_l
_exptl_oxdiff_crystal_face_x
_exptl_oxdiff_crystal_face_y
_exptl_oxdiff_crystal_face_z
4 -1 0 0.1188 3.9989 -1.0016 0.0004 -0.4863 -0.8277 -0.4467
-4 0 0 0.0591 -3.9988 0.0018 -0.0006 0.4196 0.7283 0.6111
0 5 0 0.0869 -0.0004 4.9993 0.0010 0.3334 0.4973 -0.8220
2 -4 0 0.0982 1.9997 -4.0003 -0.0005 -0.4765 -0.7620 0.3521
0 0 -15 0.0852 0.0002 0.0005 -15.0034 -0.8353 0.5074 -0.0318
-2 -4 1 0.0969 -1.9991 -3.9986 0.9991 -0.0012 -0.0675 0.9653
1 5 1 0.0799 0.9993 4.9988 1.0013 0.2842 0.2814 -0.9727
-1 -2 14 0.1144 -0.9998 -1.9998 14.0026 0.7511 -0.4905 0.5113
3 3 6 0.1100 2.9988 2.9980 6.0024 0.2195 -0.4508 -0.9388
1 -4 7 0.0748 0.9999 -4.0001 7.0010 0.0182 -0.8167 0.5197
1 -2 14 0.0992 0.9996 -2.0006 14.0029 0.5413 -0.8546 0.2057
0 1 15 0.1231 -0.0003 0.9993 15.0036 0.9020 -0.4080 -0.1326
4 0 4 0.0956 3.9987 -0.0019 4.0015 -0.1968 -0.8636 -0.6026

loop_
_geom_angle_atom_site_label_1
_geom_angle_atom_site_label_2
_geom_angle_atom_site_label_3
_geom_angle
F001 C005 C009 120.33(16)
F001 C005 C015 117.21(16)
C015 C005 C009 122.43(16)
F003 C006 C009 120.26(16)
F003 C006 C4 117.00(17)
C4 C006 C009 122.71(18)
C005 C009 C006 115.41(16)
C005 C009 C2 121.88(16)
C006 C009 C2 122.70(17)
C016 C010 H010 120.0
C017 C010 H010 120.0
C017 C010 C016 120.05(18)
C017 C011 H011 119.9
C017 C011 C019 120.13(18)
C019 C011 H011 119.9
F002 C015 C005 118.22(16)
F002 C015 C1 120.26(16)
C005 C015 C1 121.52(17)
C010 C016 H016 120.0
C2 C016 C010 120.09(18)
C2 C016 H016 120.0
C010 C017 C011 120.04(17)
C010 C017 H017 120.0
C011 C017 H017 120.0
C011 C019 H019 120.0
C2 C019 C011 119.98(18)
C2 C019 H019 120.0
C015 C1 C3 118.80(18)
C015 C1 C4 117.09(16)
C4 C1 C3 124.08(18)
C016 C2 C009 120.60(16)
C016 C2 C019 119.70(16)
C019 C2 C009 119.70(16)
F013 C3 F014 106.81(17)
F013 C3 F018 107.62(17)
F013 C3 C1 113.50(18)
F014 C3 F018 106.52(18)
F014 C3 C1 111.51(16)
F018 C3 C1 110.53(17)
F004 C4 C006 117.38(17)
F004 C4 C1 121.77(16)
C1 C4 C006 120.83(17)

loop_
_geom_bond_atom_site_label_1
_geom_bond_atom_site_label_2
_geom_bond_distance
F001 C005 1.343(2)
F002 C015 1.338(2)
F003 C006 1.344(2)
F004 C4 1.339(2)
C005 C009 1.389(3)
C005 C015 1.382(2)
C006 C009 1.392(3)
C006 C4 1.388(2)
C009 C2 1.489(3)
C010 H010 0.9300
C010 C016 1.397(3)
C010 C017 1.386(3)
C011 H011 0.9300
C011 C017 1.388(3)
C011 C019 1.395(2)
F013 C3 1.317(3)
F014 C3 1.330(3)
C015 C1 1.386(3)
C016 H016 0.9300
C016 C2 1.391(3)
C017 H017 0.9300
F018 C3 1.334(3)
C019 H019 0.9300
C019 C2 1.394(3)
C1 C3 1.511(2)
C1 C4 1.386(3)

loop_
_geom_torsion_atom_site_label_1
_geom_torsion_atom_site_label_2
_geom_torsion_atom_site_label_3
_geom_torsion_atom_site_label_4
_geom_torsion
F001 C005 C009 C006 -177.66(16)
F001 C005 C009 C2 3.5(3)
F001 C005 C015 F002 -1.3(3)
F001 C005 C015 C1 178.60(16)
F002 C015 C1 C3 -2.8(3)
F002 C015 C1 C4 179.18(16)
F003 C006 C009 C005 -179.12(16)
F003 C006 C009 C2 -0.3(3)
F003 C006 C4 F004 0.8(3)
F003 C006 C4 C1 179.18(16)
C005 C009 C2 C016 -131.13(19)
C005 C009 C2 C019 48.7(2)
C005 C015 C1 C3 177.30(17)
C005 C015 C1 C4 -0.8(3)
C006 C009 C2 C016 50.1(2)
C006 C009 C2 C019 -130.0(2)
C009 C005 C015 F002 -179.19(15)
C009 C005 C015 C1 0.8(3)
C009 C006 C4 F004 -177.37(16)
C009 C006 C4 C1 1.0(3)
C010 C016 C2 C009 -179.91(17)
C010 C016 C2 C019 0.2(3)
C011 C019 C2 C009 179.50(17)
C011 C019 C2 C016 -0.6(3)
C015 C005 C009 C006 0.1(3)
C015 C005 C009 C2 -178.71(17)
C015 C1 C3 F013 174.62(18)
C015 C1 C3 F014 53.9(3)
C015 C1 C3 F018 -64.4(2)
C015 C1 C4 F004 178.20(16)
C015 C1 C4 C006 -0.1(3)
C016 C010 C017 C011 -0.5(3)
C017 C010 C016 C2 0.3(3)
C017 C011 C019 C2 0.5(3)
C019 C011 C017 C010 0.0(3)
C3 C1 C4 F004 0.2(3)
C3 C1 C4 C006 -178.02(18)
C4 C006 C009 C005 -1.0(3)
C4 C006 C009 C2 177.85(16)
C4 C1 C3 F013 -7.5(3)
C4 C1 C3 F014 -128.2(2)
C4 C1 C3 F018 113.6(2)
